data_1549005
loop_
_publ_author_name
'Engelhardt, Felix'
'Maa\&s, Christian'
'Andrada, Diego M.'
'Herbst-Irmer, Regine'
'Stalke, Dietmar'

_publ_section_title
;
 Benchmarking lithium amide <i>versus</i> amine bonding by charge density
 and energy decomposition analysis arguments.
;
_journal_issue 12
_journal_name_full 'Chemical science'
_journal_page_first 3111
_journal_page_last 3121
_journal_paper_doi 10.1039/c7sc05368a
_journal_volume 9
_journal_year 2018
_chemical_formula_moiety 'C40 H68 Li2 N6'
_chemical_formula_sum 'C40 H68 Li2 N6'
_chemical_formula_weight 646.88
_space_group_crystal_system monoclinic
_space_group_IT_number 14
_space_group_name_Hall '-P 2ybc'
_space_group_name_H-M_alt 'P 1 21/c 1'
_symmetry_space_group_name_Hall '-P 2ybc'
_symmetry_space_group_name_H-M 'P 1 21/c 1'
_atom_sites_solution_hydrogens geom
_audit_creation_method SHELXL-2013
_audit_update_record
;
2017-12-08 deposited with the CCDC.
2018-02-05 downloaded from the CCDC.
;
_cell_angle_alpha 90
_cell_angle_beta 105.18(2)
_cell_angle_gamma 90
_cell_formula_units_Z 4
_cell_length_a 13.864(3)
_cell_length_b 30.460(3)
_cell_length_c 9.851(2)
_cell_measurement_reflns_used 9910
_cell_measurement_temperature 105(2)
_cell_measurement_theta_max 26.086
_cell_measurement_theta_min 2.244
_cell_volume 4014.9(13)
_computing_cell_refinement 'SAINT V7.68A'
_computing_data_collection 'APEX2 v2012.10-0'
_computing_data_reduction 'SAINT V7.68A'
_computing_molecular_graphics 'XSHELL in SHELXTL-97'
_computing_publication_material 'XSHELL in SHELXTL-97'
_computing_structure_refinement 'SHELXL-2013 SHELXTL Version 2013/1'
_computing_structure_solution 'SHELXS in SHELXTL Version 2013/1'
_diffrn_ambient_temperature 105(2)
_diffrn_measured_fraction_theta_full 0.999
_diffrn_measured_fraction_theta_max 0.997
_diffrn_measurement_device_type 'Bruker Smart APEX II Ultra'
_diffrn_measurement_method 'omega scans'
_diffrn_radiation_source 'rotating anode (TXS)'
_diffrn_radiation_type MoK\a
_diffrn_radiation_wavelength 0.71073
_diffrn_reflns_av_R_equivalents 0.0376
_diffrn_reflns_av_unetI/netI 0.0237
_diffrn_reflns_Laue_measured_fraction_full 0.999
_diffrn_reflns_Laue_measured_fraction_max 0.997
_diffrn_reflns_limit_h_max 17
_diffrn_reflns_limit_h_min -17
_diffrn_reflns_limit_k_max 38
_diffrn_reflns_limit_k_min -38
_diffrn_reflns_limit_l_max 12
_diffrn_reflns_limit_l_min -12
_diffrn_reflns_number 56034
_diffrn_reflns_point_group_measured_fraction_full 0.999
_diffrn_reflns_point_group_measured_fraction_max 0.997
_diffrn_reflns_theta_full 25.242
_diffrn_reflns_theta_max 26.416
_diffrn_reflns_theta_min 1.337
_exptl_absorpt_coefficient_mu 0.062
_exptl_absorpt_correction_T_max 0.7454
_exptl_absorpt_correction_T_min 0.6782
_exptl_absorpt_correction_type multi-scan
_exptl_absorpt_process_details SADABS-2012/1
_exptl_crystal_colour colorless
_exptl_crystal_density_diffrn 1.070
_exptl_crystal_description block
_exptl_crystal_F_000 1424
_exptl_crystal_size_max 0.2
_exptl_crystal_size_mid 0.2
_exptl_crystal_size_min 0.2
_refine_diff_density_max 0.241
_refine_diff_density_min -0.151
_refine_diff_density_rms 0.031
_refine_ls_extinction_coef 0.0047(4)
_refine_ls_extinction_expression Fc^*^=kFc[1+0.001xFc^2^\l^3^/sin(2\q)]^-1/4^
_refine_ls_extinction_method SHELXL
_refine_ls_goodness_of_fit_ref 1.049
_refine_ls_hydrogen_treatment constr
_refine_ls_matrix_type full
_refine_ls_number_parameters 874
_refine_ls_number_reflns 8229
_refine_ls_number_restraints 3710
_refine_ls_restrained_S_all 0.938
_refine_ls_R_factor_all 0.0652
_refine_ls_R_factor_gt 0.0452
_refine_ls_shift/su_max 0.001
_refine_ls_shift/su_mean 0.000
_refine_ls_structure_factor_coef Fsqd
_refine_ls_weighting_details 'w=1/[\s^2^(Fo^2^)+(0.0455P)^2^+1.2357P] where P=(Fo^2^+2Fc^2^)/3'
_refine_ls_weighting_scheme calc
_refine_ls_wR_factor_gt 0.1054
_refine_ls_wR_factor_ref 0.1170
_reflns_Friedel_coverage 0.000
_reflns_number_gt 6322
_reflns_number_total 8229
_reflns_threshold_expression 'I > 2\s(I)'
_cod_data_source_file c7sc05368a2.cif
_cod_data_source_block sad_CCDC1
_cod_depositor_comments 'Adding full bibliography for 1549003--1549005.cif.'
_cod_database_code 1549005
_shelx_space_group_comment
;
The symmetry employed for this shelxl refinement is uniquely defined
by the following loop, which should always be used as a source of
symmetry information in preference to the above space-group names.
They are only intended as comments.
;
_shelxl_version_number 2013-4

loop_
_space_group_symop_operation_xyz
'x, y, z'
'-x, y+1/2, -z+1/2'
'-x, -y, -z'
'x, -y-1/2, z-1/2'

loop_
_atom_site_label
_atom_site_type_symbol
_atom_site_fract_x
_atom_site_fract_y
_atom_site_fract_z
_atom_site_U_iso_or_equiv
_atom_site_adp_type
_atom_site_occupancy
_atom_site_site_symmetry_order
_atom_site_calc_flag
_atom_site_refinement_flags_posn
_atom_site_refinement_flags_adp
_atom_site_refinement_flags_occupancy
_atom_site_disorder_assembly
_atom_site_disorder_group
Li2 Li 0.90553(17) 0.87414(7) 0.8712(3) 0.0354(5) Uani 1 1 d . U . . .
N1 N 1.0308(2) 0.83676(9) 0.9456(4) 0.0370(6) Uani 0.8350(15) 1 d D U P A 1
C1 C 1.08785(19) 0.83204(9) 1.0809(3) 0.0441(6) Uani 0.8350(15) 1 d D U P A 1
C2 C 1.08509(19) 0.78919(10) 1.1262(3) 0.0572(7) Uani 0.8350(15) 1 d D U P A 1
H2 H 1.1190 0.7776 1.2154 0.069 Uiso 0.8350(15) 1 calc R U P A 1
C3 C 1.0222(2) 0.76633(9) 1.0139(3) 0.0566(8) Uani 0.8350(15) 1 d D U P A 1
H3 H 1.0046 0.7362 1.0127 0.068 Uiso 0.8350(15) 1 calc R U P A 1
C4 C 0.9908(3) 0.79578(11) 0.9059(3) 0.0422(7) Uani 0.8350(15) 1 d D U P A 1
N2 N 0.8302(3) 0.81536(10) 0.7313(4) 0.0348(6) Uani 0.8350(15) 1 d D U P A 1
C14 C 0.7589(4) 0.7928(3) 0.7954(9) 0.0413(6) Uani 0.8350(15) 1 d D U P A 1
H14A H 0.7878 0.7909 0.8984 0.050 Uiso 0.8350(15) 1 calc R U P A 1
H14B H 0.7482 0.7624 0.7582 0.050 Uiso 0.8350(15) 1 calc R U P A 1
C15 C 0.6590(3) 0.81628(17) 0.7657(5) 0.0415(6) Uani 0.8350(15) 1 d D U P A 1
H15 H 0.6717 0.8470 0.8019 0.050 Uiso 0.8350(15) 1 calc R U P A 1
C16 C 0.6139(3) 0.81863(12) 0.6066(3) 0.0486(8) Uani 0.8350(15) 1 d D U P A 1
H16A H 0.5504 0.8353 0.5861 0.058 Uiso 0.8350(15) 1 calc R U P A 1
H16B H 0.5990 0.7886 0.5683 0.058 Uiso 0.8350(15) 1 calc R U P A 1
C17 C 0.6872(3) 0.84116(11) 0.5359(4) 0.0471(8) Uani 0.8350(15) 1 d D U P A 1
H17 H 0.6600 0.8377 0.4320 0.056 Uiso 0.8350(15) 1 calc R U P A 1
C18 C 0.7872(3) 0.81775(10) 0.5775(4) 0.0448(7) Uani 0.8350(15) 1 d D U P A 1
H18A H 0.7787 0.7876 0.5389 0.054 Uiso 0.8350(15) 1 calc R U P A 1
H18B H 0.8348 0.8332 0.5349 0.054 Uiso 0.8350(15) 1 calc R U P A 1
C19 C 0.5905(3) 0.79400(9) 0.8447(4) 0.0508(7) Uani 0.8350(15) 1 d D U P A 1
H19A H 0.5280 0.8106 0.8291 0.076 Uiso 0.8350(15) 1 calc R U P A 1
H19B H 0.6239 0.7933 0.9455 0.076 Uiso 0.8350(15) 1 calc R U P A 1
H19C H 0.5760 0.7640 0.8098 0.076 Uiso 0.8350(15) 1 calc R U P A 1
C20 C 0.6972(3) 0.89044(12) 0.5672(5) 0.0485(8) Uani 0.8350(15) 1 d D U P A 1
H20A H 0.7446 0.9033 0.5202 0.073 Uiso 0.8350(15) 1 calc R U P A 1
H20B H 0.7215 0.8950 0.6689 0.073 Uiso 0.8350(15) 1 calc R U P A 1
H20C H 0.6318 0.9045 0.5325 0.073 Uiso 0.8350(15) 1 calc R U P A 1
N3 N 1.21470(11) 0.88604(6) 1.06243(17) 0.0351(4) Uani 0.8350(15) 1 d D U P A 1
C7 C 1.29217(13) 0.85316(6) 1.05998(19) 0.0348(4) Uani 0.8350(15) 1 d D U P A 1
H7A H 1.3262 0.8618 0.9874 0.042 Uiso 0.8350(15) 1 calc R U P A 1
H7B H 1.2591 0.8246 1.0313 0.042 Uiso 0.8350(15) 1 calc R U P A 1
C8 C 1.37125(13) 0.84702(6) 1.1999(2) 0.0414(4) Uani 0.8350(15) 1 d D U P A 1
H8 H 1.3378 0.8349 1.2703 0.050 Uiso 0.8350(15) 1 calc R U P A 1
C9 C 1.41766(16) 0.89125(7) 1.2534(2) 0.0432(5) Uani 0.8350(15) 1 d D U P A 1
H9A H 1.4613 0.8874 1.3497 0.052 Uiso 0.8350(15) 1 calc R U P A 1
H9B H 1.4601 0.9011 1.1926 0.052 Uiso 0.8350(15) 1 calc R U P A 1
C10 C 1.34055(15) 0.92677(7) 1.2557(2) 0.0439(5) Uani 0.8350(15) 1 d D U P A 1
H10 H 1.3057 0.9191 1.3295 0.053 Uiso 0.8350(15) 1 calc R U P A 1
C6 C 1.26333(14) 0.92829(6) 1.11296(18) 0.0397(4) Uani 0.8350(15) 1 d D U P A 1
H6A H 1.2108 0.9497 1.1187 0.048 Uiso 0.8350(15) 1 calc R U P A 1
H6B H 1.2965 0.9394 1.0422 0.048 Uiso 0.8350(15) 1 calc R U P A 1
C11 C 1.3904(4) 0.97177(14) 1.2906(7) 0.0599(10) Uani 0.8350(15) 1 d D U P A 1
H11A H 1.4230 0.9801 1.2173 0.090 Uiso 0.8350(15) 1 calc R U P A 1
H11B H 1.4403 0.9703 1.3816 0.090 Uiso 0.8350(15) 1 calc R U P A 1
H11C H 1.3396 0.9937 1.2951 0.090 Uiso 0.8350(15) 1 calc R U P A 1
C12 C 1.45043(19) 0.81445(8) 1.1825(3) 0.0580(7) Uani 0.8350(15) 1 d D U P A 1
H12A H 1.4185 0.7864 1.1480 0.087 Uiso 0.8350(15) 1 calc R U P A 1
H12B H 1.4990 0.8099 1.2735 0.087 Uiso 0.8350(15) 1 calc R U P A 1
H12C H 1.4847 0.8261 1.1149 0.087 Uiso 0.8350(15) 1 calc R U P A 1
N4 N 0.9682(3) 0.92435(11) 0.7808(3) 0.0263(5) Uani 0.8350(15) 1 d D U P A 1
C21 C 0.9188(4) 0.95903(17) 0.8215(4) 0.0271(7) Uani 0.8350(15) 1 d D U P A 1
C22 C 0.8844(4) 0.98760(15) 0.7105(5) 0.0341(7) Uani 0.8350(15) 1 d D U P A 1
H22 H 0.8478 1.0139 0.7115 0.041 Uiso 0.8350(15) 1 calc R U P A 1
C23 C 0.9142(3) 0.97007(14) 0.5956(4) 0.0342(7) Uani 0.8350(15) 1 d D U P A 1
H23 H 0.9023 0.9825 0.5042 0.041 Uiso 0.8350(15) 1 calc R U P A 1
C24 C 0.9637(2) 0.93158(12) 0.6412(3) 0.0293(6) Uani 0.8350(15) 1 d D U P A 1
N5 N 0.8581(2) 0.92647(14) 1.0198(3) 0.0285(6) Uani 0.8350(15) 1 d D U P A 1
C34 C 0.8858(3) 0.92526(10) 1.1760(3) 0.0314(6) Uani 0.8350(15) 1 d D U P A 1
H34A H 0.8773 0.9550 1.2118 0.038 Uiso 0.8350(15) 1 calc R U P A 1
H34B H 0.9573 0.9173 1.2102 0.038 Uiso 0.8350(15) 1 calc R U P A 1
C35 C 0.8238(2) 0.89277(10) 1.2360(3) 0.0356(6) Uani 0.8350(15) 1 d D U P A 1
H35 H 0.8416 0.8974 1.3401 0.043 Uiso 0.8350(15) 1 calc R U P A 1
C36 C 0.7129(3) 0.90341(14) 1.1805(3) 0.0383(7) Uani 0.8350(15) 1 d D U P A 1
H36A H 0.6986 0.9321 1.2180 0.046 Uiso 0.8350(15) 1 calc R U P A 1
H36B H 0.6727 0.8807 1.2127 0.046 Uiso 0.8350(15) 1 calc R U P A 1
C37 C 0.6840(2) 0.90494(9) 1.0200(3) 0.0401(6) Uani 0.8350(15) 1 d D U P A 1
H37 H 0.6954 0.8751 0.9846 0.048 Uiso 0.8350(15) 1 calc R U P A 1
C38 C 0.7512(3) 0.93736(11) 0.9703(5) 0.0344(6) Uani 0.8350(15) 1 d D U P A 1
H38A H 0.7319 0.9381 0.8662 0.041 Uiso 0.8350(15) 1 calc R U P A 1
H38B H 0.7403 0.9671 1.0042 0.041 Uiso 0.8350(15) 1 calc R U P A 1
C39 C 0.57477(19) 0.91717(10) 0.9570(3) 0.0587(7) Uani 0.8350(15) 1 d D U P A 1
H39A H 0.5609 0.9183 0.8543 0.088 Uiso 0.8350(15) 1 calc R U P A 1
H39B H 0.5614 0.9460 0.9926 0.088 Uiso 0.8350(15) 1 calc R U P A 1
H39C H 0.5317 0.8951 0.9838 0.088 Uiso 0.8350(15) 1 calc R U P A 1
C40 C 0.8498(3) 0.84521(11) 1.2115(4) 0.0511(9) Uani 0.8350(15) 1 d D U P A 1
H40A H 0.8365 0.8397 1.1103 0.077 Uiso 0.8350(15) 1 calc R U P A 1
H40B H 0.8088 0.8254 1.2518 0.077 Uiso 0.8350(15) 1 calc R U P A 1
H40C H 0.9206 0.8399 1.2568 0.077 Uiso 0.8350(15) 1 calc R U P A 1
N6 N 1.11680(12) 0.88999(5) 0.64628(18) 0.0278(3) Uani 0.8350(15) 1 d D U P A 1
C26 C 1.17791(13) 0.92880(5) 0.6363(2) 0.0323(4) Uani 0.8350(15) 1 d D U P A 1
H26A H 1.1523 0.9543 0.6786 0.039 Uiso 0.8350(15) 1 calc R U P A 1
H26B H 1.1710 0.9355 0.5359 0.039 Uiso 0.8350(15) 1 calc R U P A 1
C27 C 1.28760(13) 0.92231(5) 0.7098(2) 0.0386(4) Uani 0.8350(15) 1 d D U P A 1
H27 H 1.2943 0.9178 0.8124 0.046 Uiso 0.8350(15) 1 calc R U P A 1
C28 C 1.32795(16) 0.88168(7) 0.6527(2) 0.0397(5) Uani 0.8350(15) 1 d D U P A 1
H28A H 1.3967 0.8757 0.7103 0.048 Uiso 0.8350(15) 1 calc R U P A 1
H28B H 1.3312 0.8874 0.5551 0.048 Uiso 0.8350(15) 1 calc R U P A 1
C29 C 1.26249(13) 0.84130(6) 0.6541(2) 0.0370(4) Uani 0.8350(15) 1 d D U P A 1
H29 H 1.2670 0.8337 0.7544 0.044 Uiso 0.8350(15) 1 calc R U P A 1
C30 C 1.15416(13) 0.85202(5) 0.58198(19) 0.0339(4) Uani 0.8350(15) 1 d D U P A 1
H30A H 1.1479 0.8584 0.4815 0.041 Uiso 0.8350(15) 1 calc R U P A 1
H30B H 1.1122 0.8261 0.5870 0.041 Uiso 0.8350(15) 1 calc R U P A 1
C31 C 1.3458(3) 0.96383(13) 0.6920(4) 0.0599(11) Uani 0.8350(15) 1 d D U P A 1
H31A H 1.3370 0.9696 0.5917 0.090 Uiso 0.8350(15) 1 calc R U P A 1
H31B H 1.4169 0.9595 0.7380 0.090 Uiso 0.8350(15) 1 calc R U P A 1
H31C H 1.3206 0.9888 0.7351 0.090 Uiso 0.8350(15) 1 calc R U P A 1
C32 C 1.2979(3) 0.80170(11) 0.5854(5) 0.0490(9) Uani 0.8350(15) 1 d D U P A 1
H32A H 1.2953 0.8086 0.4873 0.073 Uiso 0.8350(15) 1 calc R U P A 1
H32B H 1.2544 0.7765 0.5883 0.073 Uiso 0.8350(15) 1 calc R U P A 1
H32C H 1.3667 0.7945 0.6364 0.073 Uiso 0.8350(15) 1 calc R U P A 1
C5 C 1.14792(17) 0.87032(9) 1.1498(2) 0.0451(5) Uani 0.8350(15) 1 d D U P A 1
H5A H 1.1889 0.8617 1.2442 0.054 Uiso 0.8350(15) 1 calc R U P A 1
H5B H 1.1027 0.8943 1.1614 0.054 Uiso 0.8350(15) 1 calc R U P A 1
C13 C 0.9273(2) 0.79059(16) 0.7594(5) 0.0437(8) Uani 0.8350(15) 1 d . U P A 1
H13A H 0.9126 0.7590 0.7408 0.052 Uiso 0.8350(15) 1 calc R U P A 1
H13B H 0.9652 0.8009 0.6932 0.052 Uiso 0.8350(15) 1 calc R U P A 1
C25 C 1.01228(16) 0.89923(7) 0.5669(2) 0.0310(5) Uani 0.8350(15) 1 d D U P A 1
H25A H 0.9735 0.8715 0.5535 0.037 Uiso 0.8350(15) 1 calc R U P A 1
H25B H 1.0116 0.9108 0.4728 0.037 Uiso 0.8350(15) 1 calc R U P A 1
C33 C 0.9185(4) 0.96075(17) 0.9788(3) 0.0287(6) Uani 0.8350(15) 1 d . U P A 1
H33A H 0.9881 0.9581 1.0374 0.034 Uiso 0.8350(15) 1 calc R U P A 1
H33B H 0.8929 0.9897 0.9986 0.034 Uiso 0.8350(15) 1 calc R U P A 1
Li1 Li 1.0926(3) 0.88547(14) 0.8570(4) 0.0336(8) Uani 0.8350(15) 1 d D U P A 1
N1A N 1.0141(15) 0.8290(6) 0.945(2) 0.039(2) Uani 0.1650(15) 1 d D U P A 2
C1A C 1.0701(11) 0.8170(4) 1.0781(16) 0.0421(18) Uani 0.1650(15) 1 d D U P A 2
C2A C 1.0622(11) 0.7724(4) 1.0909(15) 0.043(2) Uani 0.1650(15) 1 d D U P A 2
H2B H 1.0921 0.7556 1.1723 0.051 Uiso 0.1650(15) 1 calc R U P A 2
C3A C 1.0028(13) 0.7557(4) 0.9641(15) 0.048(2) Uani 0.1650(15) 1 d D U P A 2
H3B H 0.9858 0.7258 0.9430 0.058 Uiso 0.1650(15) 1 calc R U P A 2
C4A C 0.9735(18) 0.7913(6) 0.8751(19) 0.041(2) Uani 0.1650(15) 1 d D U P A 2
N2A N 0.8263(16) 0.8231(7) 0.735(2) 0.041(2) Uani 0.1650(15) 1 d D U P A 2
C14A C 0.7621(19) 0.7931(14) 0.790(4) 0.041(2) Uani 0.1650(15) 1 d D U P A 2
H14C H 0.7946 0.7870 0.8904 0.049 Uiso 0.1650(15) 1 calc R U P A 2
H14D H 0.7559 0.7650 0.7385 0.049 Uiso 0.1650(15) 1 calc R U P A 2
C15A C 0.6587(17) 0.8113(9) 0.778(3) 0.045(2) Uani 0.1650(15) 1 d D U P A 2
H15B H 0.6664 0.8377 0.8402 0.053 Uiso 0.1650(15) 1 calc R U P A 2
C16A C 0.6071(15) 0.8261(7) 0.630(2) 0.048(2) Uani 0.1650(15) 1 d D U P A 2
H16C H 0.5525 0.8465 0.6346 0.058 Uiso 0.1650(15) 1 calc R U P A 2
H16D H 0.5762 0.8002 0.5751 0.058 Uiso 0.1650(15) 1 calc R U P A 2
C17A C 0.6735(15) 0.8487(6) 0.550(2) 0.049(2) Uani 0.1650(15) 1 d D U P A 2
H17B H 0.6419 0.8431 0.4482 0.058 Uiso 0.1650(15) 1 calc R U P A 2
C18A C 0.7740(16) 0.8276(6) 0.582(2) 0.048(2) Uani 0.1650(15) 1 d D U P A 2
H18C H 0.8170 0.8451 0.5362 0.057 Uiso 0.1650(15) 1 calc R U P A 2
H18D H 0.7666 0.7981 0.5387 0.057 Uiso 0.1650(15) 1 calc R U P A 2
C19A C 0.5944(16) 0.7782(5) 0.831(2) 0.061(4) Uani 0.1650(15) 1 d D U P A 2
H19D H 0.5949 0.7501 0.7828 0.091 Uiso 0.1650(15) 1 calc R U P A 2
H19E H 0.5257 0.7891 0.8117 0.091 Uiso 0.1650(15) 1 calc R U P A 2
H19F H 0.6214 0.7740 0.9325 0.091 Uiso 0.1650(15) 1 calc R U P A 2
C20A C 0.6746(18) 0.8979(6) 0.568(4) 0.062(4) Uani 0.1650(15) 1 d D U P A 2
H20D H 0.6936 0.9118 0.4894 0.093 Uiso 0.1650(15) 1 calc R U P A 2
H20E H 0.7229 0.9059 0.6566 0.093 Uiso 0.1650(15) 1 calc R U P A 2
H20F H 0.6078 0.9080 0.5704 0.093 Uiso 0.1650(15) 1 calc R U P A 2
N3A N 1.2072(7) 0.8702(3) 1.1117(10) 0.0393(15) Uani 0.1650(15) 1 d D U P A 2
C7A C 1.2833(6) 0.8351(3) 1.1251(12) 0.0434(17) Uani 0.1650(15) 1 d D U P A 2
H7AC H 1.2549 0.8109 1.0599 0.052 Uiso 0.1650(15) 1 calc R U P A 2
H7AD H 1.2995 0.8233 1.2220 0.052 Uiso 0.1650(15) 1 calc R U P A 2
C8A C 1.3774(6) 0.8508(3) 1.0940(11) 0.0469(17) Uani 0.1650(15) 1 d D U P A 2
H8B H 1.3596 0.8620 0.9951 0.056 Uiso 0.1650(15) 1 calc R U P A 2
C9A C 1.4210(8) 0.8890(3) 1.1903(12) 0.045(2) Uani 0.1650(15) 1 d D U P A 2
H9AC H 1.4803 0.9007 1.1642 0.054 Uiso 0.1650(15) 1 calc R U P A 2
H9AD H 1.4426 0.8786 1.2888 0.054 Uiso 0.1650(15) 1 calc R U P A 2
C10A C 1.3435(7) 0.9253(3) 1.1782(13) 0.0472(18) Uani 0.1650(15) 1 d D U P A 2
H10B H 1.3284 0.9383 1.0816 0.057 Uiso 0.1650(15) 1 calc R U P A 2
C6A C 1.2499(6) 0.9071(3) 1.2031(11) 0.0486(17) Uani 0.1650(15) 1 d D U P A 2
H6AC H 1.2640 0.8973 1.3022 0.058 Uiso 0.1650(15) 1 calc R U P A 2
H6AD H 1.1995 0.9308 1.1896 0.058 Uiso 0.1650(15) 1 calc R U P A 2
C11A C 1.382(2) 0.9617(7) 1.287(3) 0.056(4) Uani 0.1650(15) 1 d D U P A 2
H11D H 1.4416 0.9754 1.2683 0.084 Uiso 0.1650(15) 1 calc R U P A 2
H11E H 1.4002 0.9489 1.3817 0.084 Uiso 0.1650(15) 1 calc R U P A 2
H11F H 1.3303 0.9839 1.2805 0.084 Uiso 0.1650(15) 1 calc R U P A 2
C12A C 1.4468(10) 0.8117(4) 1.1011(17) 0.065(3) Uani 0.1650(15) 1 d D U P A 2
H12D H 1.4148 0.7900 1.0302 0.097 Uiso 0.1650(15) 1 calc R U P A 2
H12E H 1.4607 0.7984 1.1948 0.097 Uiso 0.1650(15) 1 calc R U P A 2
H12F H 1.5095 0.8216 1.0829 0.097 Uiso 0.1650(15) 1 calc R U P A 2
N4A N 0.9794(17) 0.9188(6) 0.8041(19) 0.0297(18) Uani 0.1650(15) 1 d D U P A 2
C21A C 0.930(3) 0.9552(10) 0.838(3) 0.0299(19) Uani 0.1650(15) 1 d D U P A 2
C22A C 0.899(2) 0.9830(8) 0.727(3) 0.032(2) Uani 0.1650(15) 1 d D U P A 2
H22B H 0.8615 1.0092 0.7249 0.039 Uiso 0.1650(15) 1 calc R U P A 2
C23A C 0.9345(16) 0.9648(8) 0.614(2) 0.032(2) Uani 0.1650(15) 1 d D U P A 2
H23B H 0.9268 0.9766 0.5229 0.038 Uiso 0.1650(15) 1 calc R U P A 2
C24A C 0.9813(15) 0.9268(7) 0.6674(18) 0.0296(19) Uani 0.1650(15) 1 d D U P A 2
N5A N 0.8460(14) 0.9231(8) 1.002(2) 0.0322(19) Uani 0.1650(15) 1 d D U P A 2
C34A C 0.8761(14) 0.9173(6) 1.1555(19) 0.036(2) Uani 0.1650(15) 1 d D U P A 2
H34C H 0.8771 0.9464 1.2006 0.044 Uiso 0.1650(15) 1 calc R U P A 2
H34D H 0.9451 0.9055 1.1832 0.044 Uiso 0.1650(15) 1 calc R U P A 2
C35A C 0.8088(13) 0.8869(6) 1.2118(19) 0.040(2) Uani 0.1650(15) 1 d D U P A 2
H35B H 0.8256 0.8899 1.3165 0.048 Uiso 0.1650(15) 1 calc R U P A 2
C36A C 0.7012(13) 0.9007(8) 1.1508(17) 0.041(2) Uani 0.1650(15) 1 d D U P A 2
H36C H 0.6585 0.8753 1.1589 0.049 Uiso 0.1650(15) 1 calc R U P A 2
H36D H 0.6863 0.9242 1.2118 0.049 Uiso 0.1650(15) 1 calc R U P A 2
C37A C 0.6683(10) 0.9167(5) 1.0025(18) 0.041(2) Uani 0.1650(15) 1 d D U P A 2
H37B H 0.6594 0.8904 0.9399 0.049 Uiso 0.1650(15) 1 calc R U P A 2
C38A C 0.7473(14) 0.9456(7) 0.966(3) 0.035(2) Uani 0.1650(15) 1 d D U P A 2
H38C H 0.7274 0.9524 0.8641 0.043 Uiso 0.1650(15) 1 calc R U P A 2
H38D H 0.7526 0.9736 1.0184 0.043 Uiso 0.1650(15) 1 calc R U P A 2
C39A C 0.5679(9) 0.9406(5) 0.9708(16) 0.053(3) Uani 0.1650(15) 1 d D U P A 2
H39D H 0.5458 0.9473 0.8701 0.080 Uiso 0.1650(15) 1 calc R U P A 2
H39E H 0.5752 0.9679 1.0249 0.080 Uiso 0.1650(15) 1 calc R U P A 2
H39F H 0.5183 0.9218 0.9970 0.080 Uiso 0.1650(15) 1 calc R U P A 2
C40A C 0.8261(17) 0.8397(6) 1.175(3) 0.050(4) Uani 0.1650(15) 1 d D U P A 2
H40D H 0.8030 0.8356 1.0733 0.075 Uiso 0.1650(15) 1 calc R U P A 2
H40E H 0.7890 0.8200 1.2221 0.075 Uiso 0.1650(15) 1 calc R U P A 2
H40F H 0.8976 0.8329 1.2072 0.075 Uiso 0.1650(15) 1 calc R U P A 2
N6A N 1.1390(6) 0.8845(2) 0.7131(9) 0.0310(14) Uani 0.1650(15) 1 d D U P A 2
C26A C 1.2104(6) 0.9215(2) 0.7247(9) 0.0316(15) Uani 0.1650(15) 1 d D U P A 2
H26C H 1.2624 0.9184 0.8147 0.038 Uiso 0.1650(15) 1 calc R U P A 2
H26D H 1.1740 0.9491 0.7296 0.038 Uiso 0.1650(15) 1 calc R U P A 2
C27A C 1.2617(6) 0.9257(2) 0.6079(10) 0.0358(16) Uani 0.1650(15) 1 d D U P A 2
H27B H 1.2106 0.9324 0.5179 0.043 Uiso 0.1650(15) 1 calc R U P A 2
C28A C 1.3120(8) 0.8812(3) 0.5933(12) 0.039(2) Uani 0.1650(15) 1 d D U P A 2
H28C H 1.3437 0.8829 0.5144 0.047 Uiso 0.1650(15) 1 calc R U P A 2
H28D H 1.3649 0.8752 0.6805 0.047 Uiso 0.1650(15) 1 calc R U P A 2
C29A C 1.2364(7) 0.8441(3) 0.5669(11) 0.0395(16) Uani 0.1650(15) 1 d D U P A 2
H29B H 1.1843 0.8509 0.4780 0.047 Uiso 0.1650(15) 1 calc R U P A 2
C30A C 1.1856(6) 0.8430(2) 0.6847(9) 0.0344(15) Uani 0.1650(15) 1 d D U P A 2
H30C H 1.1333 0.8200 0.6629 0.041 Uiso 0.1650(15) 1 calc R U P A 2
H30D H 1.2355 0.8340 0.7719 0.041 Uiso 0.1650(15) 1 calc R U P A 2
C31A C 1.3360(18) 0.9639(7) 0.644(2) 0.051(4) Uani 0.1650(15) 1 d D U P A 2
H31D H 1.3749 0.9655 0.5743 0.076 Uiso 0.1650(15) 1 calc R U P A 2
H31E H 1.3811 0.9592 0.7377 0.076 Uiso 0.1650(15) 1 calc R U P A 2
H31F H 1.2993 0.9915 0.6434 0.076 Uiso 0.1650(15) 1 calc R U P A 2
C32A C 1.2785(17) 0.7981(5) 0.550(3) 0.052(4) Uani 0.1650(15) 1 d D U P A 2
H32D H 1.2238 0.7767 0.5296 0.077 Uiso 0.1650(15) 1 calc R U P A 2
H32E H 1.3275 0.7899 0.6379 0.077 Uiso 0.1650(15) 1 calc R U P A 2
H32F H 1.3109 0.7986 0.4732 0.077 Uiso 0.1650(15) 1 calc R U P A 2
C5A C 1.1231(10) 0.8504(4) 1.1633(14) 0.0452(19) Uani 0.1650(15) 1 d D U P A 2
H5AC H 1.1513 0.8384 1.2590 0.054 Uiso 0.1650(15) 1 calc R U P A 2
H5AD H 1.0757 0.8740 1.1707 0.054 Uiso 0.1650(15) 1 calc R U P A 2
C13A C 0.9045(16) 0.7931(9) 0.739(3) 0.041(2) Uani 0.1650(15) 1 d . U P A 2
H13C H 0.9406 0.8019 0.6686 0.050 Uiso 0.1650(15) 1 calc R U P A 2
H13D H 0.8760 0.7635 0.7128 0.050 Uiso 0.1650(15) 1 calc R U P A 2
C25A C 1.0468(10) 0.8952(4) 0.6057(12) 0.0280(18) Uani 0.1650(15) 1 d D U P A 2
H25C H 1.0090 0.8679 0.5726 0.034 Uiso 0.1650(15) 1 calc R U P A 2
H25D H 1.0636 0.9092 0.5241 0.034 Uiso 0.1650(15) 1 calc R U P A 2
C33A C 0.915(2) 0.9611(9) 0.949(2) 0.030(2) Uani 0.1650(15) 1 d . U P A 2
H33C H 0.8809 0.9898 0.9466 0.036 Uiso 0.1650(15) 1 calc R U P A 2
H33D H 0.9799 0.9631 1.0199 0.036 Uiso 0.1650(15) 1 calc R U P A 2
Li1A Li 1.095(2) 0.8796(9) 0.897(2) 0.039(3) Uani 0.1650(15) 1 d D U P A 2

loop_
_atom_site_aniso_label
_atom_site_aniso_U_11
_atom_site_aniso_U_22
_atom_site_aniso_U_33
_atom_site_aniso_U_23
_atom_site_aniso_U_13
_atom_site_aniso_U_12
Li2 0.0339(12) 0.0299(11) 0.0422(13) 0.0043(9) 0.0098(10) 0.0019(9)
N1 0.0317(13) 0.0346(13) 0.0462(9) 0.0119(9) 0.0128(9) 0.0075(8)
C1 0.0318(12) 0.0566(15) 0.0467(11) 0.0221(12) 0.0151(9) 0.0114(11)
C2 0.0413(14) 0.0659(17) 0.0673(16) 0.0385(13) 0.0196(11) 0.0155(12)
C3 0.0480(18) 0.0455(15) 0.082(2) 0.0301(14) 0.0265(16) 0.0132(12)
C4 0.0360(17) 0.0333(13) 0.0632(17) 0.0140(12) 0.0234(12) 0.0097(11)
N2 0.0395(10) 0.0213(13) 0.0479(9) -0.0070(9) 0.0190(8) -0.0061(9)
C14 0.0484(13) 0.0274(11) 0.0531(14) -0.0082(10) 0.0223(11) -0.0137(10)
C15 0.0405(11) 0.0384(16) 0.0479(14) -0.0077(10) 0.0154(10) -0.0150(10)
C16 0.0457(13) 0.0519(16) 0.0474(14) -0.0169(11) 0.0108(10) -0.0182(12)
C17 0.0491(17) 0.0526(16) 0.0392(12) -0.0132(10) 0.0109(10) -0.0153(12)
C18 0.0546(15) 0.0365(15) 0.0490(11) -0.0175(11) 0.0234(10) -0.0126(11)
C19 0.0456(14) 0.0460(16) 0.0646(15) -0.0045(14) 0.0212(11) -0.0136(14)
C20 0.0401(17) 0.0503(17) 0.0522(14) 0.0007(13) 0.0068(13) -0.0019(12)
N3 0.0292(8) 0.0426(9) 0.0328(8) 0.0064(7) 0.0067(6) 0.0070(7)
C7 0.0299(9) 0.0352(9) 0.0377(9) 0.0094(7) 0.0060(7) 0.0042(7)
C8 0.0315(9) 0.0420(10) 0.0451(11) 0.0164(8) 0.0002(8) 0.0025(7)
C9 0.0349(10) 0.0456(11) 0.0427(12) 0.0076(10) -0.0014(10) 0.0021(8)
C10 0.0413(10) 0.0512(11) 0.0345(10) 0.0006(9) 0.0016(9) 0.0047(9)
C6 0.0387(10) 0.0402(9) 0.0366(9) 0.0011(7) 0.0035(8) 0.0113(8)
C11 0.061(2) 0.052(2) 0.0577(18) -0.0071(15) -0.0011(15) 0.0014(16)
C12 0.0381(12) 0.0345(11) 0.0878(19) 0.0082(13) -0.0078(13) 0.0032(9)
N4 0.0276(12) 0.0217(11) 0.0279(13) 0.0037(7) 0.0044(9) 0.0004(8)
C21 0.0275(17) 0.0210(13) 0.0311(14) 0.0000(11) 0.0047(13) -0.0008(9)
C22 0.0369(19) 0.0254(13) 0.0375(15) 0.0061(10) 0.0051(13) 0.0044(9)
C23 0.0376(18) 0.0316(14) 0.0301(13) 0.0076(9) 0.0031(11) -0.0005(11)
C24 0.0283(15) 0.0303(14) 0.0276(13) 0.0016(10) 0.0045(10) -0.0027(10)
N5 0.0315(11) 0.0235(10) 0.0291(12) -0.0048(8) 0.0053(9) -0.0033(9)
C34 0.0363(12) 0.0274(12) 0.0283(11) -0.0060(8) 0.0045(9) -0.0043(9)
C35 0.0433(14) 0.0306(11) 0.0327(13) -0.0056(8) 0.0099(10) -0.0052(9)
C36 0.0422(14) 0.0379(11) 0.0360(13) -0.0060(11) 0.0124(11) -0.0107(10)
C37 0.0365(12) 0.0395(14) 0.0422(13) -0.0021(10) 0.0067(10) -0.0066(9)
C38 0.0365(11) 0.0317(15) 0.0346(11) -0.0017(11) 0.0084(9) 0.0013(10)
C39 0.0396(13) 0.0768(19) 0.0575(14) 0.0001(15) 0.0086(10) -0.0119(14)
C40 0.074(3) 0.0318(13) 0.052(2) 0.0004(12) 0.0238(17) -0.0040(13)
N6 0.0251(9) 0.0266(7) 0.0298(8) -0.0006(6) 0.0037(7) -0.0012(6)
C26 0.0324(9) 0.0272(8) 0.0348(9) 0.0042(7) 0.0044(7) 0.0004(7)
C27 0.0303(10) 0.0321(9) 0.0476(11) 0.0036(8) 0.0000(8) -0.0018(7)
C28 0.0269(10) 0.0375(10) 0.0504(13) 0.0039(9) 0.0022(10) 0.0012(7)
C29 0.0345(10) 0.0314(9) 0.0428(11) 0.0019(8) 0.0059(8) 0.0027(7)
C30 0.0345(9) 0.0304(8) 0.0368(9) -0.0040(7) 0.0091(7) -0.0015(7)
C31 0.0365(15) 0.0408(13) 0.095(3) 0.0052(16) 0.0038(18) -0.0074(11)
C32 0.0426(18) 0.0397(13) 0.063(2) -0.0036(11) 0.0106(15) 0.0039(11)
C5 0.0330(11) 0.0668(14) 0.0351(10) 0.0121(10) 0.0082(8) 0.0084(10)
C13 0.0422(19) 0.0262(11) 0.070(2) -0.0016(13) 0.0275(16) 0.0031(13)
C25 0.0263(11) 0.0356(10) 0.0284(10) -0.0006(8) 0.0022(8) -0.0012(9)
C33 0.0339(11) 0.0251(9) 0.0268(15) -0.0028(12) 0.0074(13) -0.0038(8)
Li1 0.0319(14) 0.0344(17) 0.0330(18) 0.0067(14) 0.0060(15) 0.0026(12)
N1A 0.035(4) 0.037(3) 0.049(3) 0.013(3) 0.016(3) 0.009(3)
C1A 0.037(3) 0.041(3) 0.051(3) 0.011(3) 0.018(3) 0.011(3)
C2A 0.039(4) 0.036(3) 0.055(4) 0.017(3) 0.017(3) 0.009(3)
C3A 0.041(4) 0.045(4) 0.059(4) 0.013(3) 0.016(3) 0.008(3)
C4A 0.038(4) 0.033(3) 0.057(3) 0.011(3) 0.021(3) 0.005(3)
N2A 0.042(3) 0.031(4) 0.054(3) 0.002(3) 0.018(3) -0.003(3)
C14A 0.045(4) 0.031(4) 0.050(4) -0.007(4) 0.017(3) -0.007(3)
C15A 0.045(4) 0.040(4) 0.050(4) -0.015(3) 0.016(3) -0.012(3)
C16A 0.046(4) 0.048(4) 0.054(4) -0.009(4) 0.019(3) -0.011(3)
C17A 0.047(4) 0.049(4) 0.051(4) -0.005(3) 0.015(3) -0.003(3)
C18A 0.052(4) 0.041(4) 0.053(4) 0.000(3) 0.019(3) -0.007(4)
C19A 0.047(6) 0.057(8) 0.088(8) -0.001(7) 0.033(5) -0.011(6)
C20A 0.061(9) 0.042(6) 0.088(9) -0.006(5) 0.029(7) -0.012(5)
N3A 0.036(3) 0.041(3) 0.041(3) 0.000(2) 0.010(2) 0.004(2)
C7A 0.039(3) 0.039(3) 0.052(4) 0.004(3) 0.011(3) 0.010(3)
C8A 0.040(3) 0.043(3) 0.054(4) 0.002(3) 0.007(3) 0.001(3)
C9A 0.037(3) 0.046(3) 0.048(4) 0.004(3) 0.005(3) 0.002(3)
C10A 0.047(3) 0.044(3) 0.045(4) -0.002(3) 0.002(3) -0.001(3)
C6A 0.044(3) 0.049(3) 0.048(3) -0.003(3) 0.004(3) 0.010(3)
C11A 0.039(7) 0.056(7) 0.060(7) -0.011(6) -0.010(6) 0.010(5)
C12A 0.043(5) 0.058(6) 0.089(8) -0.005(6) 0.008(6) 0.012(4)
N4A 0.031(3) 0.028(3) 0.031(3) 0.001(3) 0.008(3) 0.000(3)
C21A 0.031(4) 0.024(3) 0.031(3) 0.005(3) 0.003(3) 0.002(3)
C22A 0.034(4) 0.025(4) 0.035(4) -0.002(3) 0.004(3) 0.005(3)
C23A 0.036(4) 0.030(4) 0.028(4) 0.004(3) 0.005(3) 0.001(3)
C24A 0.030(4) 0.024(3) 0.032(3) 0.003(3) 0.003(3) 0.000(3)
N5A 0.033(3) 0.030(3) 0.032(3) 0.002(3) 0.007(3) -0.007(3)
C34A 0.035(4) 0.032(4) 0.040(4) -0.001(3) 0.005(3) 0.003(3)
C35A 0.042(4) 0.037(4) 0.040(4) 0.003(3) 0.010(3) -0.007(3)
C36A 0.035(4) 0.037(4) 0.047(4) -0.002(4) 0.006(3) -0.004(3)
C37A 0.040(4) 0.038(4) 0.042(4) -0.002(3) 0.003(3) -0.001(3)
C38A 0.029(3) 0.035(4) 0.040(4) 0.000(3) 0.004(3) -0.004(3)
C39A 0.027(4) 0.063(7) 0.064(6) 0.008(6) 0.003(4) 0.003(5)
C40A 0.053(8) 0.028(5) 0.069(9) -0.005(5) 0.017(7) 0.001(5)
N6A 0.027(3) 0.028(3) 0.034(3) 0.001(2) 0.001(2) 0.002(2)
C26A 0.026(3) 0.026(3) 0.037(3) 0.002(3) -0.004(3) 0.003(2)
C27A 0.024(3) 0.034(3) 0.044(3) 0.003(3) -0.002(3) 0.001(2)
C28A 0.028(3) 0.042(3) 0.045(4) 0.004(3) 0.004(3) 0.008(3)
C29A 0.031(3) 0.040(3) 0.043(3) 0.001(3) 0.002(3) 0.006(3)
C30A 0.030(3) 0.028(3) 0.041(3) 0.001(3) 0.003(3) 0.003(2)
C31A 0.035(6) 0.045(5) 0.071(9) -0.003(5) 0.010(6) -0.009(5)
C32A 0.040(8) 0.049(6) 0.065(9) 0.002(5) 0.013(7) 0.021(5)
C5A 0.040(3) 0.047(4) 0.052(3) 0.005(3) 0.018(3) 0.011(3)
C13A 0.041(4) 0.031(4) 0.055(4) 0.009(3) 0.019(3) -0.004(3)
C25A 0.027(4) 0.027(3) 0.029(4) -0.001(3) 0.006(3) 0.000(3)
C33A 0.030(4) 0.025(4) 0.032(4) 0.001(3) 0.003(3) -0.002(3)
Li1A 0.036(4) 0.038(5) 0.043(4) 0.006(4) 0.009(3) 0.006(4)

loop_
_atom_type_symbol
_atom_type_description
_atom_type_scat_dispersion_real
_atom_type_scat_dispersion_imag
_atom_type_scat_source
C C 0.0033 0.0016 'International Tables Vol C Tables 4.2.6.8 and 6.1.1.4'
H H 0.0000 0.0000 'International Tables Vol C Tables 4.2.6.8 and 6.1.1.4'
Li Li -0.0003 0.0001 'International Tables Vol C Tables 4.2.6.8 and 6.1.1.4'
N N 0.0061 0.0033 'International Tables Vol C Tables 4.2.6.8 and 6.1.1.4'

loop_
_geom_angle_atom_site_label_1
_geom_angle_atom_site_label_2
_geom_angle_atom_site_label_3
_geom_angle
N4A Li2 N1A 101.0(8)
N1 Li2 N4 98.79(16)
N4A Li2 N2A 121.7(9)
N1A Li2 N2A 86.7(8)
N4A Li2 N5A 92.0(9)
N1A Li2 N5A 126.2(8)
N2A Li2 N5A 128.9(8)
N1 Li2 N2 89.49(15)
N4 Li2 N2 119.06(18)
N1 Li2 N5 120.00(17)
N4 Li2 N5 89.12(17)
N2 Li2 N5 136.65(17)
N4A Li2 C21A 33.0(7)
N1A Li2 C21A 126.7(9)
N2A Li2 C21A 133.4(9)
N5A Li2 C21A 60.7(8)
N1 Li2 C4 30.98(9)
N4 Li2 C4 119.86(17)
N2 Li2 C4 59.97(12)
N5 Li2 C4 135.54(16)
N1 Li2 C21 121.09(18)
N4 Li2 C21 30.90(12)
N2 Li2 C21 133.03(17)
N5 Li2 C21 60.11(15)
C4 Li2 C21 148.72(18)
N4A Li2 C4A 116.9(8)
N1A Li2 C4A 30.0(5)
N2A Li2 C4A 56.8(7)
N5A Li2 C4A 142.1(8)
C21A Li2 C4A 149.4(9)
C1 N1 C4 105.5(2)
C1 N1 Li1 107.2(2)
C4 N1 Li1 136.5(3)
C1 N1 Li2 128.9(3)
C4 N1 Li2 99.3(2)
Li1 N1 Li2 81.56(17)
N1 C1 C2 110.8(2)
N1 C1 C5 118.2(2)
C2 C1 C5 130.7(2)
N1 C1 Li1 44.52(15)
C2 C1 Li1 145.5(2)
C5 C1 Li1 76.96(15)
C1 C2 C3 106.2(2)
C1 C2 H2 126.9
C3 C2 H2 126.9
C4 C3 C2 107.0(2)
C4 C3 H3 126.5
C2 C3 H3 126.5
C3 C4 N1 110.4(3)
C3 C4 C13 132.0(3)
N1 C4 C13 117.6(3)
C3 C4 Li2 136.9(3)
N1 C4 Li2 49.70(18)
C13 C4 Li2 80.8(2)
C14 N2 C18 109.0(4)
C14 N2 C13 110.8(3)
C18 N2 C13 108.3(3)
C14 N2 Li2 110.6(5)
C18 N2 Li2 124.5(2)
C13 N2 Li2 92.0(3)
N2 C14 C15 112.1(3)
N2 C14 H14A 109.2
C15 C14 H14A 109.2
N2 C14 H14B 109.2
C15 C14 H14B 109.2
H14A C14 H14B 107.9
C14 C15 C16 109.1(4)
C14 C15 C19 110.4(3)
C16 C15 C19 113.5(3)
C14 C15 H15 107.9
C16 C15 H15 107.9
C19 C15 H15 107.9
C15 C16 C17 110.1(3)
C15 C16 H16A 109.6
C17 C16 H16A 109.6
C15 C16 H16B 109.6
C17 C16 H16B 109.6
H16A C16 H16B 108.2
C18 C17 C20 112.3(2)
C18 C17 C16 109.5(3)
C20 C17 C16 112.5(3)
C18 C17 H17 107.4
C20 C17 H17 107.4
C16 C17 H17 107.4
N2 C18 C17 113.3(2)
N2 C18 H18A 108.9
C17 C18 H18A 108.9
N2 C18 H18B 108.9
C17 C18 H18B 108.9
H18A C18 H18B 107.7
C15 C19 H19A 109.5
C15 C19 H19B 109.5
H19A C19 H19B 109.5
C15 C19 H19C 109.5
H19A C19 H19C 109.5
H19B C19 H19C 109.5
C17 C20 H20A 109.5
C17 C20 H20B 109.5
H20A C20 H20B 109.5
C17 C20 H20C 109.5
H20A C20 H20C 109.5
H20B C20 H20C 109.5
C7 N3 C6 109.11(14)
C7 N3 C5 110.79(16)
C6 N3 C5 112.40(16)
C7 N3 Li1 110.87(15)
C6 N3 Li1 118.31(15)
C5 N3 Li1 94.64(14)
N3 C7 C8 114.92(15)
N3 C7 H7A 108.5
C8 C7 H7A 108.5
N3 C7 H7B 108.5
C8 C7 H7B 108.5
H7A C7 H7B 107.5
C12 C8 C9 111.28(17)
C12 C8 C7 110.24(17)
C9 C8 C7 109.91(15)
C12 C8 H8 108.4
C9 C8 H8 108.4
C7 C8 H8 108.4
C10 C9 C8 113.43(17)
C10 C9 H9A 108.9
C8 C9 H9A 108.9
C10 C9 H9B 108.9
C8 C9 H9B 108.9
H9A C9 H9B 107.7
C9 C10 C6 109.40(17)
C9 C10 C11 111.2(3)
C6 C10 C11 110.2(3)
C9 C10 H10 108.7
C6 C10 H10 108.7
C11 C10 H10 108.7
N3 C6 C10 115.55(15)
N3 C6 H6A 108.4
C10 C6 H6A 108.4
N3 C6 H6B 108.4
C10 C6 H6B 108.4
H6A C6 H6B 107.5
C10 C11 H11A 109.5
C10 C11 H11B 109.5
H11A C11 H11B 109.5
C10 C11 H11C 109.5
H11A C11 H11C 109.5
H11B C11 H11C 109.5
C8 C12 H12A 109.5
C8 C12 H12B 109.5
H12A C12 H12B 109.5
C8 C12 H12C 109.5
H12A C12 H12C 109.5
H12B C12 H12C 109.5
C21 N4 C24 105.8(2)
C21 N4 Li1 140.1(3)
C24 N4 Li1 105.6(2)
C21 N4 Li2 98.4(3)
C24 N4 Li2 129.3(3)
Li1 N4 Li2 79.92(15)
N4 C21 C22 110.4(2)
N4 C21 C33 116.7(3)
C22 C21 C33 132.7(4)
N4 C21 Li2 50.7(2)
C22 C21 Li2 137.4(4)
C33 C21 Li2 80.2(3)
C21 C22 C23 106.5(2)
C21 C22 H22 126.7
C23 C22 H22 126.7
C24 C23 C22 106.7(2)
C24 C23 H23 126.6
C22 C23 H23 126.6
C23 C24 N4 110.5(2)
C23 C24 C25 130.9(2)
N4 C24 C25 118.5(2)
C23 C24 Li1 148.2(2)
N4 C24 Li1 45.82(17)
C25 C24 Li1 76.01(15)
C33 N5 C38 110.4(3)
C33 N5 C34 107.1(3)
C38 N5 C34 108.3(3)
C33 N5 Li2 92.2(2)
C38 N5 Li2 111.4(3)
C34 N5 Li2 125.8(2)
N5 C34 C35 113.5(2)
N5 C34 H34A 108.9
C35 C34 H34A 108.9
N5 C34 H34B 108.9
C35 C34 H34B 108.9
H34A C34 H34B 107.7
C36 C35 C40 113.7(2)
C36 C35 C34 109.9(2)
C40 C35 C34 111.9(3)
C36 C35 H35 107.0
C40 C35 H35 107.0
C34 C35 H35 107.0
C35 C36 C37 110.1(2)
C35 C36 H36A 109.6
C37 C36 H36A 109.6
C35 C36 H36B 109.6
C37 C36 H36B 109.6
H36A C36 H36B 108.2
C38 C37 C39 109.7(2)
C38 C37 C36 109.6(3)
C39 C37 C36 113.1(2)
C38 C37 H37 108.1
C39 C37 H37 108.1
C36 C37 H37 108.1
N5 C38 C37 113.3(3)
N5 C38 H38A 108.9
C37 C38 H38A 108.9
N5 C38 H38B 108.9
C37 C38 H38B 108.9
H38A C38 H38B 107.7
C37 C39 H39A 109.5
C37 C39 H39B 109.5
H39A C39 H39B 109.5
C37 C39 H39C 109.5
H39A C39 H39C 109.5
H39B C39 H39C 109.5
C35 C40 H40A 109.5
C35 C40 H40B 109.5
H40A C40 H40B 109.5
C35 C40 H40C 109.5
H40A C40 H40C 109.5
H40B C40 H40C 109.5
C26 N6 C30 109.14(13)
C26 N6 C25 108.21(15)
C30 N6 C25 109.08(15)
C26 N6 Li1 110.29(16)
C30 N6 Li1 121.00(16)
C25 N6 Li1 98.09(16)
N6 C26 C27 112.71(14)
N6 C26 H26A 109.0
C27 C26 H26A 109.0
N6 C26 H26B 109.0
C27 C26 H26B 109.0
H26A C26 H26B 107.8
C26 C27 C28 110.39(15)
C26 C27 C31 109.2(2)
C28 C27 C31 111.8(3)
C26 C27 H27 108.4
C28 C27 H27 108.4
C31 C27 H27 108.4
C27 C28 C29 111.89(17)
C27 C28 H28A 109.2
C29 C28 H28A 109.2
C27 C28 H28B 109.2
C29 C28 H28B 109.2
H28A C28 H28B 107.9
C30 C29 C32 110.8(2)
C30 C29 C28 109.81(15)
C32 C29 C28 111.8(2)
C30 C29 H29 108.1
C32 C29 H29 108.1
C28 C29 H29 108.1
N6 C30 C29 112.49(14)
N6 C30 H30A 109.1
C29 C30 H30A 109.1
N6 C30 H30B 109.1
C29 C30 H30B 109.1
H30A C30 H30B 107.8
C27 C31 H31A 109.5
C27 C31 H31B 109.5
H31A C31 H31B 109.5
C27 C31 H31C 109.5
H31A C31 H31C 109.5
H31B C31 H31C 109.5
C29 C32 H32A 109.5
C29 C32 H32B 109.5
H32A C32 H32B 109.5
C29 C32 H32C 109.5
H32A C32 H32C 109.5
H32B C32 H32C 109.5
C1 C5 N3 110.17(18)
C1 C5 H5A 109.6
N3 C5 H5A 109.6
C1 C5 H5B 109.6
N3 C5 H5B 109.6
H5A C5 H5B 108.1
C4 C13 N2 113.5(4)
C4 C13 H13A 108.9
N2 C13 H13A 108.9
C4 C13 H13B 108.9
N2 C13 H13B 108.9
H13A C13 H13B 107.7
N6 C25 C24 111.81(18)
N6 C25 H25A 109.3
C24 C25 H25A 109.3
N6 C25 H25B 109.3
C24 C25 H25B 109.3
H25A C25 H25B 107.9
N5 C33 C21 113.9(4)
N5 C33 H33A 108.8
C21 C33 H33A 108.8
N5 C33 H33B 108.8
C21 C33 H33B 108.8
H33A C33 H33B 107.7
N1 Li1 N4 99.7(2)
N1 Li1 N6 129.9(2)
N4 Li1 N6 86.58(15)
N1 Li1 N3 85.55(15)
N4 Li1 N3 132.5(2)
N6 Li1 N3 125.4(2)
N1 Li1 C1 28.31(10)
N4 Li1 C1 115.9(2)
N6 Li1 C1 146.8(2)
N3 Li1 C1 57.33(10)
N1 Li1 C24 116.2(2)
N4 Li1 C24 28.58(9)
N6 Li1 C24 58.01(11)
N3 Li1 C24 149.1(2)
C1 Li1 C24 140.04(19)
C4A N1A C1A 107.8(12)
C4A N1A Li2 102.6(12)
C1A N1A Li2 134.2(16)
C4A N1A Li1A 133.9(18)
C1A N1A Li1A 102.3(12)
Li2 N1A Li1A 78.6(9)
C2A C1A N1A 108.0(11)
C2A C1A C5A 135.0(13)
N1A C1A C5A 116.9(13)
C2A C1A Li1A 142.2(12)
N1A C1A Li1A 47.4(10)
C5A C1A Li1A 75.2(9)
C1A C2A C3A 108.6(10)
C1A C2A H2B 125.7
C3A C2A H2B 125.7
C4A C3A C2A 106.7(11)
C4A C3A H3B 126.6
C2A C3A H3B 126.6
N1A C4A C3A 108.8(12)
N1A C4A C13A 121.4(18)
C3A C4A C13A 129.5(18)
N1A C4A Li2 47.4(9)
C3A C4A Li2 141.8(14)
C13A C4A Li2 78.8(14)
C13A N2A C14A 97(2)
C13A N2A C18A 104.8(18)
C14A N2A C18A 104.5(17)
C13A N2A Li2 100.8(16)
C14A N2A Li2 118(2)
C18A N2A Li2 126.4(14)
N2A C14A C15A 113.3(19)
N2A C14A H14C 108.9
C15A C14A H14C 108.9
N2A C14A H14D 108.9
C15A C14A H14D 108.9
H14C C14A H14D 107.7
C14A C15A C16A 112.6(18)
C14A C15A C19A 110.9(17)
C16A C15A C19A 110.8(17)
C14A C15A H15B 107.4
C16A C15A H15B 107.4
C19A C15A H15B 107.4
C15A C16A C17A 115.7(14)
C15A C16A H16C 108.3
C17A C16A H16C 108.3
C15A C16A H16D 108.3
C17A C16A H16D 108.3
H16C C16A H16D 107.4
C18A C17A C20A 115.0(14)
C18A C17A C16A 110.9(13)
C20A C17A C16A 112.1(14)
C18A C17A H17B 106.0
C20A C17A H17B 106.0
C16A C17A H17B 106.0
C17A C18A N2A 115.5(14)
C17A C18A H18C 108.4
N2A C18A H18C 108.4
C17A C18A H18D 108.4
N2A C18A H18D 108.4
H18C C18A H18D 107.5
C15A C19A H19D 109.5
C15A C19A H19E 109.5
H19D C19A H19E 109.5
C15A C19A H19F 109.5
H19D C19A H19F 109.5
H19E C19A H19F 109.5
C17A C20A H20D 109.5
C17A C20A H20E 109.5
H20D C20A H20E 109.5
C17A C20A H20F 109.5
H20D C20A H20F 109.5
H20E C20A H20F 109.5
C6A N3A C7A 109.5(7)
C6A N3A C5A 108.8(9)
C7A N3A C5A 106.0(8)
C6A N3A Li1A 122.7(9)
C7A N3A Li1A 118.0(9)
C5A N3A Li1A 87.7(9)
N3A C7A C8A 113.0(8)
N3A C7A H7AC 109.0
C8A C7A H7AC 109.0
N3A C7A H7AD 109.0
C8A C7A H7AD 109.0
H7AC C7A H7AD 107.8
C7A C8A C12A 108.5(9)
C7A C8A C9A 110.0(8)
C12A C8A C9A 115.2(9)
C7A C8A H8B 107.6
C12A C8A H8B 107.6
C9A C8A H8B 107.6
C8A C9A C10A 110.5(8)
C8A C9A H9AC 109.6
C10A C9A H9AC 109.6
C8A C9A H9AD 109.6
C10A C9A H9AD 109.6
H9AC C9A H9AD 108.1
C6A C10A C9A 110.0(8)
C6A C10A C11A 108.4(13)
C9A C10A C11A 110.9(12)
C6A C10A H10B 109.2
C9A C10A H10B 109.2
C11A C10A H10B 109.2
N3A C6A C10A 114.5(8)
N3A C6A H6AC 108.6
C10A C6A H6AC 108.6
N3A C6A H6AD 108.6
C10A C6A H6AD 108.6
H6AC C6A H6AD 107.6
C10A C11A H11D 109.5
C10A C11A H11E 109.5
H11D C11A H11E 109.5
C10A C11A H11F 109.5
H11D C11A H11F 109.5
H11E C11A H11F 109.5
C8A C12A H12D 109.5
C8A C12A H12E 109.5
H12D C12A H12E 109.5
C8A C12A H12F 109.5
H12D C12A H12F 109.5
H12E C12A H12F 109.5
C24A N4A C21A 103.4(12)
C24A N4A Li2 127.7(17)
C21A N4A Li2 98.1(19)
C24A N4A Li1A 109.6(14)
C21A N4A Li1A 138.2(17)
Li2 N4A Li1A 81.6(9)
C33A C21A C22A 124(2)
C33A C21A N4A 124(3)
C22A C21A N4A 112.0(13)
C33A C21A Li2 88(2)
C22A C21A Li2 133(2)
N4A C21A Li2 48.9(14)
C21A C22A C23A 106.4(12)
C21A C22A H22B 126.8
C23A C22A H22B 126.8
C24A C23A C22A 104.7(11)
C24A C23A H23B 127.6
C22A C23A H23B 127.6
C23A C24A N4A 113.5(12)
C23A C24A C25A 130.1(15)
N4A C24A C25A 115.9(13)
C34A N5A C38A 107.2(16)
C34A N5A C33A 112.0(15)
C38A N5A C33A 100.0(17)
C34A N5A Li2 117.2(14)
C38A N5A Li2 128.1(15)
C33A N5A Li2 87.4(12)
N5A C34A C35A 114.4(13)
N5A C34A H34C 108.7
C35A C34A H34C 108.7
N5A C34A H34D 108.7
C35A C34A H34D 108.7
H34C C34A H34D 107.6
C36A C35A C40A 111.7(13)
C36A C35A C34A 108.8(13)
C40A C35A C34A 110.0(14)
C36A C35A H35B 108.8
C40A C35A H35B 108.8
C34A C35A H35B 108.8
C37A C36A C35A 119.7(13)
C37A C36A H36C 107.4
C35A C36A H36C 107.4
C37A C36A H36D 107.4
C35A C36A H36D 107.4
H36C C36A H36D 106.9
C36A C37A C38A 111.5(14)
C36A C37A C39A 112.6(13)
C38A C37A C39A 110.6(11)
C36A C37A H37B 107.3
C38A C37A H37B 107.3
C39A C37A H37B 107.3
N5A C38A C37A 110.7(13)
N5A C38A H38C 109.5
C37A C38A H38C 109.5
N5A C38A H38D 109.5
C37A C38A H38D 109.5
H38C C38A H38D 108.1
C37A C39A H39D 109.5
C37A C39A H39E 109.5
H39D C39A H39E 109.5
C37A C39A H39F 109.5
H39D C39A H39F 109.5
H39E C39A H39F 109.5
C35A C40A H40D 109.5
C35A C40A H40E 109.5
H40D C40A H40E 109.5
C35A C40A H40F 109.5
H40D C40A H40F 109.5
H40E C40A H40F 109.5
C25A N6A C30A 113.3(8)
C25A N6A C26A 108.9(8)
C30A N6A C26A 110.4(7)
C25A N6A Li1A 104.2(9)
C30A N6A Li1A 110.5(9)
C26A N6A Li1A 109.5(9)
N6A C26A C27A 116.4(7)
N6A C26A H26C 108.2
C27A C26A H26C 108.2
N6A C26A H26D 108.2
C27A C26A H26D 108.2
H26C C26A H26D 107.3
C26A C27A C31A 108.1(10)
C26A C27A C28A 108.0(7)
C31A C27A C28A 113.3(12)
C26A C27A H27B 109.1
C31A C27A H27B 109.1
C28A C27A H27B 109.1
C29A C28A C27A 111.2(8)
C29A C28A H28C 109.4
C27A C28A H28C 109.4
C29A C28A H28D 109.4
C27A C28A H28D 109.4
H28C C28A H28D 108.0
C30A C29A C28A 109.0(8)
C30A C29A C32A 109.1(11)
C28A C29A C32A 115.6(11)
C30A C29A H29B 107.6
C28A C29A H29B 107.6
C32A C29A H29B 107.6
N6A C30A C29A 116.2(7)
N6A C30A H30C 108.2
C29A C30A H30C 108.2
N6A C30A H30D 108.2
C29A C30A H30D 108.2
H30C C30A H30D 107.4
C27A C31A H31D 109.5
C27A C31A H31E 109.5
H31D C31A H31E 109.5
C27A C31A H31F 109.5
H31D C31A H31F 109.5
H31E C31A H31F 109.5
C29A C32A H32D 109.5
C29A C32A H32E 109.5
H32D C32A H32E 109.5
C29A C32A H32F 109.5
H32D C32A H32F 109.5
H32E C32A H32F 109.5
C1A C5A N3A 114.7(11)
C1A C5A Li1A 74.7(10)
N3A C5A Li1A 58.1(8)
C1A C5A H5AC 108.6
N3A C5A H5AC 108.6
Li1A C5A H5AC 165.2
C1A C5A H5AD 108.6
N3A C5A H5AD 108.6
Li1A C5A H5AD 84.3
H5AC C5A H5AD 107.6
N2A C13A C4A 112(2)
N2A C13A H13C 109.3
C4A C13A H13C 109.3
N2A C13A H13D 109.3
C4A C13A H13D 109.3
H13C C13A H13D 107.9
N6A C25A C24A 110.1(10)
N6A C25A H25C 109.6
C24A C25A H25C 109.6
N6A C25A H25D 109.6
C24A C25A H25D 109.6
H25C C25A H25D 108.2
C21A C33A N5A 116(3)
C21A C33A Li2 67(2)
N5A C33A Li2 55.3(11)
C21A C33A H33C 108.2
N5A C33A H33C 108.2
Li2 C33A H33C 149.0
C21A C33A H33D 108.2
N5A C33A H33D 108.2
Li2 C33A H33D 103.0
H33C C33A H33D 107.4
N4A Li1A N1A 97.9(15)
N4A Li1A N6A 86.6(9)
N1A Li1A N6A 124.5(15)
N4A Li1A N3A 139.6(14)
N1A Li1A N3A 88.6(9)
N6A Li1A N3A 122.0(13)
N4A Li1A C1A 120.0(13)
N1A Li1A C1A 30.2(5)
N6A Li1A C1A 138.6(13)
N3A Li1A C1A 58.4(6)
N4A Li1A C5A 122.4(13)
N1A Li1A C5A 58.3(8)
N6A Li1A C5A 151.0(13)
N3A Li1A C5A 34.1(4)
C1A Li1A C5A 30.1(4)

loop_
_geom_bond_atom_site_label_1
_geom_bond_atom_site_label_2
_geom_bond_distance
Li2 N4A 1.92(2)
Li2 N1A 2.03(2)
Li2 N1 2.045(4)
Li2 N4 2.072(4)
Li2 N2A 2.16(2)
Li2 N5A 2.26(2)
Li2 N2 2.333(4)
Li2 N5 2.371(4)
Li2 C21A 2.52(3)
Li2 C4 2.646(4)
Li2 C21 2.647(6)
Li2 C4A 2.69(2)
N1 C1 1.368(3)
N1 C4 1.380(3)
N1 Li1 2.023(4)
C1 C2 1.383(3)
C1 C5 1.489(4)
C1 Li1 2.756(4)
C2 C3 1.402(4)
C2 H2 0.9500
C3 C4 1.372(3)
C3 H3 0.9500
C4 C13 1.489(5)
N2 C14 1.476(3)
N2 C18 1.477(3)
N2 C13 1.504(4)
C14 C15 1.517(4)
C14 H14A 0.9900
C14 H14B 0.9900
C15 C16 1.530(4)
C15 C19 1.534(4)
C15 H15 1.0000
C16 C17 1.537(3)
C16 H16A 0.9900
C16 H16B 0.9900
C17 C18 1.517(4)
C17 C20 1.531(4)
C17 H17 1.0000
C18 H18A 0.9900
C18 H18B 0.9900
C19 H19A 0.9800
C19 H19B 0.9800
C19 H19C 0.9800
C20 H20A 0.9800
C20 H20B 0.9800
C20 H20C 0.9800
N3 C7 1.473(2)
N3 C6 1.477(2)
N3 C5 1.498(3)
N3 Li1 2.273(4)
C7 C8 1.532(2)
C7 H7A 0.9900
C7 H7B 0.9900
C8 C12 1.522(3)
C8 C9 1.526(3)
C8 H8 1.0000
C9 C10 1.525(3)
C9 H9A 0.9900
C9 H9B 0.9900
C10 C6 1.529(3)
C10 C11 1.533(4)
C10 H10 1.0000
C6 H6A 0.9900
C6 H6B 0.9900
C11 H11A 0.9800
C11 H11B 0.9800
C11 H11C 0.9800
C12 H12A 0.9800
C12 H12B 0.9800
C12 H12C 0.9800
N4 C21 1.374(3)
N4 C24 1.377(3)
N4 Li1 2.065(5)
C21 C22 1.381(3)
C21 C33 1.552(5)
C22 C23 1.407(3)
C22 H22 0.9500
C23 C24 1.374(3)
C23 H23 0.9500
C24 C25 1.489(4)
C24 Li1 2.774(4)
N5 C33 1.460(6)
N5 C38 1.471(3)
N5 C34 1.485(3)
C34 C35 1.528(3)
C34 H34A 0.9900
C34 H34B 0.9900
C35 C36 1.526(3)
C35 C40 1.527(3)
C35 H35 1.0000
C36 C37 1.527(3)
C36 H36A 0.9900
C36 H36B 0.9900
C37 C38 1.523(3)
C37 C39 1.525(3)
C37 H37 1.0000
C38 H38A 0.9900
C38 H38B 0.9900
C39 H39A 0.9800
C39 H39B 0.9800
C39 H39C 0.9800
C40 H40A 0.9800
C40 H40B 0.9800
C40 H40C 0.9800
N6 C26 1.473(2)
N6 C30 1.476(2)
N6 C25 1.482(2)
N6 Li1 2.192(4)
C26 C27 1.516(2)
C26 H26A 0.9900
C26 H26B 0.9900
C27 C28 1.525(3)
C27 C31 1.535(3)
C27 H27 1.0000
C28 C29 1.531(3)
C28 H28A 0.9900
C28 H28B 0.9900
C29 C30 1.519(2)
C29 C32 1.526(3)
C29 H29 1.0000
C30 H30A 0.9900
C30 H30B 0.9900
C31 H31A 0.9800
C31 H31B 0.9800
C31 H31C 0.9800
C32 H32A 0.9800
C32 H32B 0.9800
C32 H32C 0.9800
C5 H5A 0.9900
C5 H5B 0.9900
C13 H13A 0.9900
C13 H13B 0.9900
C25 H25A 0.9900
C25 H25B 0.9900
C33 H33A 0.9900
C33 H33B 0.9900
N1A C4A 1.380(13)
N1A C1A 1.387(13)
N1A Li1A 2.03(3)
C1A C2A 1.371(12)
C1A C5A 1.399(18)
C1A Li1A 2.69(3)
C2A C3A 1.399(13)
C2A H2B 0.9500
C3A C4A 1.386(13)
C3A H3B 0.9500
C4A C13A 1.43(3)
N2A C13A 1.41(3)
N2A C14A 1.476(14)
N2A C18A 1.496(14)
C14A C15A 1.511(14)
C14A H14C 0.9900
C14A H14D 0.9900
C15A C16A 1.515(14)
C15A C19A 1.528(14)
C15A H15B 1.0000
C16A C17A 1.520(13)
C16A H16C 0.9900
C16A H16D 0.9900
C17A C18A 1.491(13)
C17A C20A 1.510(13)
C17A H17B 1.0000
C18A H18C 0.9900
C18A H18D 0.9900
C19A H19D 0.9800
C19A H19E 0.9800
C19A H19F 0.9800
C20A H20D 0.9800
C20A H20E 0.9800
C20A H20F 0.9800
N3A C6A 1.464(10)
N3A C7A 1.483(10)
N3A C5A 1.515(14)
N3A Li1A 2.29(2)
C7A C8A 1.493(10)
C7A H7AC 0.9900
C7A H7AD 0.9900
C8A C12A 1.520(11)
C8A C9A 1.524(11)
C8A H8B 1.0000
C9A C10A 1.524(11)
C9A H9AC 0.9900
C9A H9AD 0.9900
C10A C6A 1.490(11)
C10A C11A 1.537(13)
C10A H10B 1.0000
C6A H6AC 0.9900
C6A H6AD 0.9900
C11A H11D 0.9800
C11A H11E 0.9800
C11A H11F 0.9800
C12A H12D 0.9800
C12A H12E 0.9800
C12A H12F 0.9800
N4A C24A 1.375(13)
N4A C21A 1.388(14)
N4A Li1A 2.01(3)
C21A C33A 1.18(3)
C21A C22A 1.359(14)
C22A C23A 1.440(15)
C22A H22B 0.9500
C23A C24A 1.361(13)
C23A H23B 0.9500
C24A C25A 1.55(2)
N5A C34A 1.472(13)
N5A C38A 1.486(14)
N5A C33A 1.67(3)
C34A C35A 1.518(13)
C34A H34C 0.9900
C34A H34D 0.9900
C35A C36A 1.515(13)
C35A C40A 1.516(13)
C35A H35B 1.0000
C36A C37A 1.493(12)
C36A H36C 0.9900
C36A H36D 0.9900
C37A C38A 1.520(13)
C37A C39A 1.527(12)
C37A H37B 1.0000
C38A H38C 0.9900
C38A H38D 0.9900
C39A H39D 0.9800
C39A H39E 0.9800
C39A H39F 0.9800
C40A H40D 0.9800
C40A H40E 0.9800
C40A H40F 0.9800
N6A C25A 1.468(13)
N6A C30A 1.479(9)
N6A C26A 1.484(9)
N6A Li1A 2.07(2)
C26A C27A 1.508(10)
C26A H26C 0.9900
C26A H26D 0.9900
C27A C31A 1.532(12)
C27A C28A 1.547(11)
C27A H27B 1.0000
C28A C29A 1.518(11)
C28A H28C 0.9900
C28A H28D 0.9900
C29A C30A 1.507(10)
C29A C32A 1.541(12)
C29A H29B 1.0000
C30A H30C 0.9900
C30A H30D 0.9900
C31A H31D 0.9800
C31A H31E 0.9800
C31A H31F 0.9800
C32A H32D 0.9800
C32A H32E 0.9800
C32A H32F 0.9800
C5A Li1A 2.70(2)
C5A H5AC 0.9900
C5A H5AD 0.9900
C13A H13C 0.9900
C13A H13D 0.9900
C25A H25C 0.9900
C25A H25D 0.9900
C33A H33C 0.9900
C33A H33D 0.9900

loop_
_geom_torsion_atom_site_label_1
_geom_torsion_atom_site_label_2
_geom_torsion_atom_site_label_3
_geom_torsion_atom_site_label_4
_geom_torsion
C4 N1 C1 C2 0.4(4)
Li1 N1 C1 C2 -150.5(2)
Li2 N1 C1 C2 116.5(3)
C4 N1 C1 C5 175.2(3)
Li1 N1 C1 C5 24.3(4)
Li2 N1 C1 C5 -68.7(3)
C4 N1 C1 Li1 150.9(4)
Li2 N1 C1 Li1 -93.0(3)
N1 C1 C2 C3 -0.7(3)
C5 C1 C2 C3 -174.6(3)
Li1 C1 C2 C3 -38.3(4)
C1 C2 C3 C4 0.8(3)
C2 C3 C4 N1 -0.5(4)
C2 C3 C4 C13 177.0(4)
C2 C3 C4 Li2 -52.8(4)
C1 N1 C4 C3 0.1(4)
Li1 N1 C4 C3 137.6(4)
Li2 N1 C4 C3 -134.8(3)
C1 N1 C4 C13 -177.9(4)
Li1 N1 C4 C13 -40.3(6)
Li2 N1 C4 C13 47.2(4)
C1 N1 C4 Li2 134.9(4)
Li1 N1 C4 Li2 -87.5(3)
C18 N2 C14 C15 -59.3(7)
C13 N2 C14 C15 -178.5(5)
Li2 N2 C14 C15 80.9(6)
N2 C14 C15 C16 59.6(7)
N2 C14 C15 C19 -175.1(6)
C14 C15 C16 C17 -56.3(4)
C19 C15 C16 C17 -179.8(3)
C15 C16 C17 C18 54.5(4)
C15 C16 C17 C20 -71.0(4)
C14 N2 C18 C17 57.9(4)
C13 N2 C18 C17 178.6(3)
Li2 N2 C18 C17 -75.6(4)
C20 C17 C18 N2 69.4(4)
C16 C17 C18 N2 -56.2(3)
C6 N3 C7 C8 55.1(2)
C5 N3 C7 C8 -69.2(2)
Li1 N3 C7 C8 -172.93(16)
N3 C7 C8 C12 -176.61(17)
N3 C7 C8 C9 -53.6(2)
C12 C8 C9 C10 172.99(18)
C7 C8 C9 C10 50.6(2)
C8 C9 C10 C6 -50.3(2)
C8 C9 C10 C11 -172.2(3)
C7 N3 C6 C10 -55.4(2)
C5 N3 C6 C10 67.9(2)
Li1 N3 C6 C10 176.70(17)
C9 C10 C6 N3 53.5(2)
C11 C10 C6 N3 176.0(3)
C24 N4 C21 C22 -0.3(6)
Li1 N4 C21 C22 140.5(4)
Li2 N4 C21 C22 -135.2(4)
C24 N4 C21 C33 -176.1(5)
Li1 N4 C21 C33 -35.3(9)
Li2 N4 C21 C33 48.9(5)
C24 N4 C21 Li2 134.9(4)
Li1 N4 C21 Li2 -84.2(4)
N4 C21 C22 C23 -0.4(6)
C33 C21 C22 C23 174.6(7)
Li2 C21 C22 C23 -54.0(6)
C21 C22 C23 C24 0.9(5)
C22 C23 C24 N4 -1.1(4)
C22 C23 C24 C25 -179.5(4)
C22 C23 C24 Li1 -37.2(6)
C21 N4 C24 C23 0.8(5)
Li1 N4 C24 C23 -154.3(3)
Li2 N4 C24 C23 116.1(3)
C21 N4 C24 C25 179.5(4)
Li1 N4 C24 C25 24.3(4)
Li2 N4 C24 C25 -65.3(4)
C21 N4 C24 Li1 155.1(5)
Li2 N4 C24 Li1 -89.6(3)
C33 N5 C34 C35 176.3(3)
C38 N5 C34 C35 57.3(4)
Li2 N5 C34 C35 -78.1(3)
N5 C34 C35 C36 -56.6(3)
N5 C34 C35 C40 70.7(3)
C40 C35 C36 C37 -72.1(4)
C34 C35 C36 C37 54.2(3)
C35 C36 C37 C38 -55.1(3)
C35 C36 C37 C39 -177.8(2)
C33 N5 C38 C37 -175.2(3)
C34 N5 C38 C37 -58.3(4)
Li2 N5 C38 C37 84.0(4)
C39 C37 C38 N5 -176.7(3)
C36 C37 C38 N5 58.6(4)
C30 N6 C26 C27 -59.3(2)
C25 N6 C26 C27 -177.91(16)
Li1 N6 C26 C27 75.9(2)
N6 C26 C27 C28 55.6(2)
N6 C26 C27 C31 179.0(2)
C26 C27 C28 C29 -51.3(2)
C31 C27 C28 C29 -173.2(2)
C27 C28 C29 C30 51.7(2)
C27 C28 C29 C32 175.1(2)
C26 N6 C30 C29 59.93(19)
C25 N6 C30 C29 177.97(16)
Li1 N6 C30 C29 -69.6(2)
C32 C29 C30 N6 179.5(2)
C28 C29 C30 N6 -56.5(2)
N1 C1 C5 N3 -55.4(3)
C2 C1 C5 N3 118.1(3)
Li1 C1 C5 N3 -38.20(16)
C7 N3 C5 C1 -67.3(2)
C6 N3 C5 C1 170.36(16)
Li1 N3 C5 C1 47.1(2)
C3 C4 C13 N2 115.2(5)
N1 C4 C13 N2 -67.4(5)
Li2 C4 C13 N2 -32.8(3)
C14 N2 C13 C4 -75.6(6)
C18 N2 C13 C4 164.9(3)
Li2 N2 C13 C4 37.4(4)
C26 N6 C25 C24 -72.0(2)
C30 N6 C25 C24 169.4(2)
Li1 N6 C25 C24 42.5(2)
C23 C24 C25 N6 127.5(3)
N4 C24 C25 N6 -50.8(4)
Li1 C24 C25 N6 -33.03(18)
C38 N5 C33 C21 -76.7(5)
C34 N5 C33 C21 165.7(4)
Li2 N5 C33 C21 37.2(4)
N4 C21 C33 N5 -69.6(7)
C22 C21 C33 N5 115.7(7)
Li2 C21 C33 N5 -33.3(4)
C4A N1A C1A C2A -1(2)
Li2 N1A C1A C2A 128.0(15)
Li1A N1A C1A C2A -146.0(14)
C4A N1A C1A C5A 176.1(17)
Li2 N1A C1A C5A -55(2)
Li1A N1A C1A C5A 31(2)
C4A N1A C1A Li1A 145(3)
Li2 N1A C1A Li1A -86.1(17)
N1A C1A C2A C3A 1(2)
C5A C1A C2A C3A -175.2(17)
Li1A C1A C2A C3A -41(3)
C1A C2A C3A C4A -1(2)
C1A N1A C4A C3A 1(3)
Li2 N1A C4A C3A -144.7(16)
Li1A N1A C4A C3A 129(2)
C1A N1A C4A C13A 175(2)
Li2 N1A C4A C13A 29(3)
Li1A N1A C4A C13A -57(4)
C1A N1A C4A Li2 145(2)
Li1A N1A C4A Li2 -86.3(18)
C2A C3A C4A N1A 0(3)
C2A C3A C4A C13A -173(3)
C2A C3A C4A Li2 -43(3)
C13A N2A C14A C15A -170(3)
C18A N2A C14A C15A -62(4)
Li2 N2A C14A C15A 84(3)
N2A C14A C15A C16A 53(4)
N2A C14A C15A C19A 177(3)
C14A C15A C16A C17A -39(3)
C19A C15A C16A C17A -163.5(17)
C15A C16A C17A C18A 38(2)
C15A C16A C17A C20A -92(2)
C20A C17A C18A N2A 76(2)
C16A C17A C18A N2A -52(2)
C13A N2A C18A C17A 165.3(18)
C14A N2A C18A C17A 64(2)
Li2 N2A C18A C17A -79(2)
C6A N3A C7A C8A -56.2(12)
C5A N3A C7A C8A -173.3(9)
Li1A N3A C7A C8A 90.6(12)
N3A C7A C8A C12A -176.2(9)
N3A C7A C8A C9A 57.0(11)
C7A C8A C9A C10A -54.9(12)
C12A C8A C9A C10A -177.8(11)
C8A C9A C10A C6A 53.5(12)
C8A C9A C10A C11A 173.4(16)
C7A N3A C6A C10A 55.6(12)
C5A N3A C6A C10A 171.0(9)
Li1A N3A C6A C10A -89.3(12)
C9A C10A C6A N3A -55.3(12)
C11A C10A C6A N3A -176.7(14)
C24A N4A C21A C33A -179(4)
Li2 N4A C21A C33A 49(4)
Li1A N4A C21A C33A -37(6)
C24A N4A C21A C22A 3(4)
Li2 N4A C21A C22A -129(3)
Li1A N4A C21A C22A 144(3)
C24A N4A C21A Li2 132(2)
Li1A N4A C21A Li2 -86(3)
C33A C21A C22A C23A 179(4)
N4A C21A C22A C23A -3(4)
Li2 C21A C22A C23A -56(3)
C21A C22A C23A C24A 2(3)
C22A C23A C24A N4A 0(3)
C22A C23A C24A C25A -171(2)
C21A N4A C24A C23A -2(3)
Li2 N4A C24A C23A 109.9(19)
Li1A N4A C24A C23A -155.6(18)
C21A N4A C24A C25A 171(2)
Li2 N4A C24A C25A -78(2)
Li1A N4A C24A C25A 17(2)
C38A N5A C34A C35A 65(2)
C33A N5A C34A C35A 173.5(17)
Li2 N5A C34A C35A -87.7(16)
N5A C34A C35A C36A -49.6(19)
N5A C34A C35A C40A 73.0(19)
C40A C35A C36A C37A -85(2)
C34A C35A C36A C37A 37(2)
C35A C36A C37A C38A -39(2)
C35A C36A C37A C39A -164.4(15)
C34A N5A C38A C37A -64(2)
C33A N5A C38A C37A 179.0(18)
Li2 N5A C38A C37A 84(2)
C36A C37A C38A N5A 52(2)
C39A C37A C38A N5A 177.8(18)
C25A N6A C26A C27A -75.1(10)
C30A N6A C26A C27A 49.8(10)
Li1A N6A C26A C27A 171.5(10)
N6A C26A C27A C31A -176.8(12)
N6A C26A C27A C28A -53.9(10)
C26A C27A C28A C29A 56.6(11)
C31A C27A C28A C29A 176.3(11)
C27A C28A C29A C30A -56.8(11)
C27A C28A C29A C32A 179.9(13)
C25A N6A C30A C29A 73.0(10)
C26A N6A C30A C29A -49.3(10)
Li1A N6A C30A C29A -170.5(10)
C28A C29A C30A N6A 54.1(11)
C32A C29A C30A N6A -178.9(11)
C2A C1A C5A N3A 109.8(19)
N1A C1A C5A N3A -66.6(18)
Li1A C1A C5A N3A -43.2(10)
C2A C1A C5A Li1A 153(2)
N1A C1A C5A Li1A -23.3(15)
C6A N3A C5A C1A 175.0(10)
C7A N3A C5A C1A -67.4(13)
Li1A N3A C5A C1A 51.1(12)
C6A N3A C5A Li1A 123.9(10)
C7A N3A C5A Li1A -118.5(10)
C14A N2A C13A C4A -84(3)
C18A N2A C13A C4A 169.0(19)
Li2 N2A C13A C4A 37(2)
N1A C4A C13A N2A -50(3)
C3A C4A C13A N2A 122(3)
Li2 C4A C13A N2A -28.7(18)
C30A N6A C25A C24A 157.6(11)
C26A N6A C25A C24A -79.3(12)
Li1A N6A C25A C24A 37.5(14)
C23A C24A C25A N6A 132(2)
N4A C24A C25A N6A -39(2)
C22A C21A C33A N5A 118(4)
N4A C21A C33A N5A -60(5)
Li2 C21A C33A N5A -25(2)
C22A C21A C33A Li2 144(4)
N4A C21A C33A Li2 -35(3)
C34A N5A C33A C21A 147(3)
C38A N5A C33A C21A -100(3)
Li2 N5A C33A C21A 28(3)
C34A N5A C33A Li2 118.4(16)
C38A N5A C33A Li2 -128.3(16)
